data_4105559
loop_
_publ_author_name
'Yandong Zhang'
'Jun Hee Lee'
'Samuel J. Danishefsky'

_publ_section_title
;
 Antarafacial Mediation of Oxygen Delivery by a Phenylsulfinyl Group in
 the Epoxidation of Proximal Double Bonds: Intramolecular Trapping of an
 Early Pummerer Intermediate with Stereoelectronic Control
;
_journal_name_full 'Journal of the American Chemical Society'
_journal_page_first 752
_journal_page_last 755
_journal_paper_doi 10.1021/ja1107707
_journal_volume 133
_journal_year 2011
_chemical_formula_sum 'C21 H24 B Cl2 F7 O3 S'
_chemical_formula_weight 571.17
_chemical_name_systematic
; 
 ? 
;
_space_group_IT_number 14
_symmetry_cell_setting monoclinic
_symmetry_space_group_name_Hall '-P 2ybc'
_symmetry_space_group_name_H-M 'P 1 21/c 1'
_atom_sites_solution_hydrogens geom
_atom_sites_solution_primary direct
_atom_sites_solution_secondary difmap
_audit_creation_method SHELXL-97
_cell_angle_alpha 90.00
_cell_angle_beta 104.928(12)
_cell_angle_gamma 90.00
_cell_formula_units_Z 4
_cell_length_a 16.716(15)
_cell_length_b 8.052(7)
_cell_length_c 18.649(16)
_cell_measurement_reflns_used 1159
_cell_measurement_temperature 150(2)
_cell_measurement_theta_max 19.34
_cell_measurement_theta_min 2.26
_cell_volume 2425(4)
_computing_cell_refinement 'Bruker SAINT'
_computing_data_collection 'Bruker APEX2'
_computing_data_reduction 'Bruker SAINT'
_computing_molecular_graphics 'Bruker SHELXTL'
_computing_publication_material 'Bruker SHELXTL'
_computing_structure_refinement 'SHELXL-97 (Sheldrick, 2008)'
_computing_structure_solution 'SHELXS-97 (Sheldrick, 2008)'
_diffrn_ambient_temperature 150(2)
_diffrn_measured_fraction_theta_full 1.000
_diffrn_measured_fraction_theta_max 1.000
_diffrn_measurement_device_type 'Bruker APEX-II CCD'
_diffrn_measurement_method '\f and \w scans'
_diffrn_radiation_monochromator graphite
_diffrn_radiation_source 'fine-focus sealed tube'
_diffrn_radiation_type MoK\a
_diffrn_radiation_wavelength 0.71073
_diffrn_reflns_av_R_equivalents 0.4835
_diffrn_reflns_av_sigmaI/netI 0.3928
_diffrn_reflns_limit_h_max 19
_diffrn_reflns_limit_h_min -19
_diffrn_reflns_limit_k_max 9
_diffrn_reflns_limit_k_min -9
_diffrn_reflns_limit_l_max 21
_diffrn_reflns_limit_l_min -21
_diffrn_reflns_number 18185
_diffrn_reflns_theta_full 24.71
_diffrn_reflns_theta_max 24.71
_diffrn_reflns_theta_min 1.26
_exptl_absorpt_coefficient_mu 0.430
_exptl_absorpt_correction_T_max 0.9957
_exptl_absorpt_correction_T_min 0.8501
_exptl_absorpt_correction_type empirical
_exptl_absorpt_process_details SADABS
_exptl_crystal_colour COLORLESS
_exptl_crystal_density_diffrn 1.564
_exptl_crystal_description NEEDLE
_exptl_crystal_F_000 1168
_exptl_crystal_size_max 0.39
_exptl_crystal_size_mid 0.05
_exptl_crystal_size_min 0.01
_refine_diff_density_max 0.758
_refine_diff_density_min -0.532
_refine_diff_density_rms 0.168
_refine_ls_extinction_coef 0.041(5)
_refine_ls_extinction_expression Fc^*^=kFc[1+0.001xFc^2^\l^3^/sin(2\q)]^-1/4^
_refine_ls_extinction_method SHELXL
_refine_ls_goodness_of_fit_ref 1.102
_refine_ls_hydrogen_treatment constr
_refine_ls_matrix_type full
_refine_ls_number_parameters 207
_refine_ls_number_reflns 4138
_refine_ls_number_restraints 0
_refine_ls_restrained_S_all 1.102
_refine_ls_R_factor_all 0.3357
_refine_ls_R_factor_gt 0.1431
_refine_ls_shift/su_max 0.002
_refine_ls_shift/su_mean 0.000
_refine_ls_structure_factor_coef Fsqd
_refine_ls_weighting_details 'calc w=1/[\s^2^(Fo^2^)+(0.1000P)^2^+0.0000P] where P=(Fo^2^+2Fc^2^)/3'
_refine_ls_weighting_scheme calc
_refine_ls_wR_factor_gt 0.2854
_refine_ls_wR_factor_ref 0.3614
_reflns_number_gt 1301
_reflns_number_total 4138
_reflns_threshold_expression >2sigma(I)
_cod_data_source_file ja1107707_si_003.cif
_cod_data_source_block ydnws10
_cod_database_code 4105559

loop_
_symmetry_equiv_pos_as_xyz
'x, y, z'
'-x, y+1/2, -z+1/2'
'-x, -y, -z'
'x, -y-1/2, z-1/2'

loop_
_atom_site_label
_atom_site_type_symbol
_atom_site_fract_x
_atom_site_fract_y
_atom_site_fract_z
_atom_site_U_iso_or_equiv
_atom_site_adp_type
_atom_site_occupancy
_atom_site_symmetry_multiplicity
_atom_site_calc_flag
_atom_site_refinement_flags
S1 S 0.1392(2) 0.1911(4) 0.09679(18) 0.0300(11) Uani 1 1 d .
F1 F 0.5325(7) 0.1863(15) 0.1920(8) 0.127(5) Uani 1 1 d .
F2 F 0.5584(6) 0.3701(15) 0.1223(6) 0.091(4) Uani 1 1 d .
F3 F 0.5320(6) 0.4330(15) 0.2226(5) 0.090(4) Uani 1 1 d .
F4 F -0.0447(6) -0.1070(11) -0.3222(5) 0.072(3) Uani 1 1 d .
F5 F 0.0858(6) -0.2065(11) -0.2990(5) 0.060(3) Uani 1 1 d .
F6 F 0.0619(5) 0.0734(9) -0.2898(4) 0.041(2) Uani 1 1 d .
F7 F 0.0328(6) -0.0567(10) -0.4017(4) 0.065(3) Uani 1 1 d .
O1 O 0.3958(6) 0.3395(14) 0.0599(5) 0.056(3) Uani 1 1 d .
O2 O 0.3770(6) 0.3529(10) 0.1754(5) 0.039(3) Uani 1 1 d .
O3 O 0.2890(6) -0.2221(11) 0.2508(5) 0.048(3) Uani 1 1 d .
B1 B 0.0347(11) -0.077(2) -0.3285(9) 0.030(4) Uiso 1 1 d .
Cl1 Cl 0.4691(5) 0.7870(9) 0.1197(3) 0.138(3) Uani 1 1 d .
Cl2 Cl 0.3561(6) 0.9083(10) -0.0105(4) 0.162(4) Uani 1 1 d .
C1 C 0.0957(8) 0.1194(18) -0.0462(7) 0.029(3) Uiso 1 1 d .
H1A H 0.0962 0.2368 -0.0511 0.034 Uiso 1 1 calc R
C2 C 0.5109(10) 0.337(2) 0.1645(9) 0.045(4) Uiso 1 1 d .
C3 C 0.2777(8) 0.2066(17) 0.2714(7) 0.033(4) Uiso 1 1 d .
H3A H 0.3388 0.1890 0.2889 0.039 Uiso 1 1 calc R
C4 C 0.0682(8) -0.1551(17) -0.1003(7) 0.035(4) Uiso 1 1 d .
H4A H 0.0522 -0.2242 -0.1429 0.042 Uiso 1 1 calc R
C5 C 0.2821(8) 0.0441(17) 0.1573(7) 0.030(4) Uiso 1 1 d .
H5A H 0.3430 0.0457 0.1770 0.037 Uiso 1 1 calc R
H5B H 0.2657 -0.0581 0.1277 0.037 Uiso 1 1 calc R
C6 C 0.0752(8) 0.0167(17) -0.1091(8) 0.035(4) Uiso 1 1 d .
H6A H 0.0663 0.0633 -0.1573 0.042 Uiso 1 1 calc R
C7 C 0.1064(8) -0.1263(18) 0.0314(8) 0.037(4) Uiso 1 1 d .
H7A H 0.1161 -0.1735 0.0795 0.044 Uiso 1 1 calc R
C8 C 0.1145(8) 0.0477(17) 0.0215(7) 0.032(4) Uiso 1 1 d .
C9 C 0.0839(8) -0.2240(18) -0.0316(7) 0.035(4) Uiso 1 1 d .
H9A H 0.0793 -0.3408 -0.0267 0.042 Uiso 1 1 calc R
C10 C 0.4207(9) 0.3416(17) 0.1267(8) 0.037(4) Uiso 1 1 d .
C11 C 0.2624(8) 0.3681(16) 0.2282(7) 0.027(3) Uiso 1 1 d .
H11A H 0.2959 0.4567 0.2585 0.032 Uiso 1 1 calc R
H11B H 0.2033 0.3989 0.2201 0.032 Uiso 1 1 calc R
C12 C 0.2540(9) 0.0558(18) 0.3837(8) 0.044(4) Uiso 1 1 d .
H12A H 0.2263 0.0661 0.4244 0.053 Uiso 1 1 calc R
H12B H 0.3137 0.0372 0.4062 0.053 Uiso 1 1 calc R
C13 C 0.2574(9) 0.5192(18) 0.1088(8) 0.043(4) Uiso 1 1 d .
H13A H 0.2710 0.5122 0.0608 0.064 Uiso 1 1 calc R
H13B H 0.2866 0.6135 0.1370 0.064 Uiso 1 1 calc R
H13C H 0.1976 0.5346 0.1006 0.064 Uiso 1 1 calc R
C14 C 0.2523(9) -0.1017(18) 0.2699(7) 0.034(4) Uiso 1 1 d .
C15 C 0.2835(8) 0.3612(16) 0.1517(7) 0.030(4) Uiso 1 1 d .
C16 C 0.2429(8) 0.2188(15) 0.3392(6) 0.024(3) Uiso 1 1 d .
H16A H 0.2713 0.3097 0.3717 0.029 Uiso 1 1 calc R
H16B H 0.1832 0.2465 0.3230 0.029 Uiso 1 1 calc R
C17 C 0.1452(7) 0.0808(17) 0.1837(6) 0.027(3) Uiso 1 1 d .
H17A H 0.1194 0.1472 0.2165 0.032 Uiso 1 1 calc R
H17B H 0.1164 -0.0275 0.1739 0.032 Uiso 1 1 calc R
C18 C 0.2181(8) -0.0957(17) 0.3353(7) 0.033(4) Uiso 1 1 d .
H18A H 0.2325 -0.1989 0.3647 0.039 Uiso 1 1 calc R
H18B H 0.1570 -0.0870 0.3191 0.039 Uiso 1 1 calc R
C19 C 0.2389(8) 0.0553(17) 0.2201(7) 0.030(3) Uiso 1 1 d .
C20 C 0.2519(7) 0.1974(15) 0.1116(6) 0.020(3) Uiso 1 1 d .
H20A H 0.2668 0.1914 0.0630 0.024 Uiso 1 1 calc R
C21 C 0.4385(14) 0.781(3) 0.0239(13) 0.111(8) Uiso 1 1 d .
H21A H 0.4853 0.8154 0.0039 0.133 Uiso 1 1 calc R
H21B H 0.4234 0.6657 0.0075 0.133 Uiso 1 1 calc R

loop_
_atom_site_aniso_label
_atom_site_aniso_U_11
_atom_site_aniso_U_22
_atom_site_aniso_U_33
_atom_site_aniso_U_23
_atom_site_aniso_U_13
_atom_site_aniso_U_12
S1 0.058(3) 0.0072(15) 0.0245(18) -0.0021(16) 0.0103(16) -0.0010(19)
F1 0.064(8) 0.074(8) 0.225(16) 0.045(10) 0.004(8) -0.002(7)
F2 0.069(7) 0.131(11) 0.085(8) 0.003(7) 0.040(6) -0.008(7)
F3 0.070(7) 0.119(10) 0.081(7) -0.065(7) 0.017(6) 0.002(7)
F4 0.079(7) 0.050(6) 0.096(8) -0.042(6) 0.039(6) -0.021(6)
F5 0.074(7) 0.036(5) 0.064(6) 0.002(5) 0.006(5) 0.028(5)
F6 0.069(6) 0.016(4) 0.040(5) -0.014(4) 0.018(4) -0.006(4)
F7 0.133(9) 0.021(5) 0.048(5) -0.013(4) 0.033(5) 0.005(6)
O1 0.067(8) 0.065(8) 0.034(6) 0.005(5) 0.008(5) -0.010(6)
O2 0.060(7) 0.016(5) 0.044(6) -0.001(4) 0.020(5) -0.003(5)
O3 0.065(8) 0.019(6) 0.060(7) -0.004(5) 0.016(6) -0.005(5)
Cl1 0.182(7) 0.132(6) 0.089(5) -0.034(4) 0.013(4) 0.044(5)
Cl2 0.257(10) 0.126(6) 0.090(5) -0.009(5) 0.018(5) 0.064(7)

loop_
_atom_type_symbol
_atom_type_description
_atom_type_scat_dispersion_real
_atom_type_scat_dispersion_imag
_atom_type_scat_source
C C 0.0033 0.0016 'International Tables Vol C Tables 4.2.6.8 and 6.1.1.4'
H H 0.0000 0.0000 'International Tables Vol C Tables 4.2.6.8 and 6.1.1.4'
O O 0.0106 0.0060 'International Tables Vol C Tables 4.2.6.8 and 6.1.1.4'
S S 0.1246 0.1234 'International Tables Vol C Tables 4.2.6.8 and 6.1.1.4'
B B 0.0013 0.0007 'International Tables Vol C Tables 4.2.6.8 and 6.1.1.4'
F F 0.0171 0.0103 'International Tables Vol C Tables 4.2.6.8 and 6.1.1.4'
Cl Cl 0.1484 0.1585 'International Tables Vol C Tables 4.2.6.8 and 6.1.1.4'

loop_
_geom_angle_atom_site_label_1
_geom_angle_atom_site_label_2
_geom_angle_atom_site_label_3
_geom_angle
C8 S1 C17 109.4(6)
C8 S1 C20 99.0(6)
C17 S1 C20 93.5(6)
C10 O2 C15 121.4(11)
F4 B1 F5 110.2(13)
F4 B1 F7 109.3(12)
F5 B1 F7 110.1(13)
F4 B1 F6 107.1(12)
F5 B1 F6 111.1(12)
F7 B1 F6 109.0(12)
C8 C1 C6 118.6(13)
F2 C2 F3 108.1(14)
F2 C2 F1 106.0(15)
F3 C2 F1 103.3(14)
F2 C2 C10 114.6(14)
F3 C2 C10 113.9(14)
F1 C2 C10 110.1(13)
C11 C3 C16 109.7(11)
C11 C3 C19 110.7(10)
C16 C3 C19 111.5(11)
C9 C4 C6 120.8(14)
C20 C5 C19 103.3(11)
C4 C6 C1 119.5(13)
C9 C7 C8 117.6(13)
C1 C8 C7 122.4(13)
C1 C8 S1 114.3(11)
C7 C8 S1 123.0(10)
C4 C9 C7 120.8(14)
O1 C10 O2 127.7(14)
O1 C10 C2 121.7(14)
O2 C10 C2 110.6(13)
C3 C11 C15 114.1(10)
C16 C12 C18 112.7(11)
O3 C14 C18 125.8(13)
O3 C14 C19 117.9(12)
C18 C14 C19 116.2(12)
O2 C15 C13 109.1(11)
O2 C15 C20 107.6(10)
C13 C15 C20 116.7(11)
O2 C15 C11 101.3(10)
C13 C15 C11 110.7(11)
C20 C15 C11 110.2(11)
C12 C16 C3 111.9(11)
C19 C17 S1 105.6(9)
C14 C18 C12 109.5(12)
C5 C19 C14 112.8(11)
C5 C19 C17 107.2(10)
C14 C19 C17 110.1(11)
C5 C19 C3 107.9(11)
C14 C19 C3 107.0(10)
C17 C19 C3 111.9(11)
C5 C20 C15 113.8(10)
C5 C20 S1 104.0(8)
C15 C20 S1 107.8(9)
Cl2 C21 Cl1 111.6(14)

loop_
_geom_bond_atom_site_label_1
_geom_bond_atom_site_label_2
_geom_bond_distance
S1 C8 1.783(13)
S1 C17 1.828(12)
S1 C20 1.833(12)
F1 C2 1.334(18)
F2 C2 1.281(17)
F3 C2 1.302(16)
F4 B1 1.383(18)
F5 B1 1.370(18)
F6 B1 1.424(17)
F7 B1 1.367(17)
O1 C10 1.208(15)
O2 C10 1.307(16)
O2 C15 1.513(16)
O3 C14 1.248(15)
Cl1 C21 1.73(2)
Cl2 C21 1.70(2)
C1 C8 1.349(16)
C1 C6 1.404(17)
C2 C10 1.49(2)
C3 C11 1.516(17)
C3 C16 1.526(17)
C3 C19 1.581(18)
C4 C9 1.358(17)
C4 C6 1.402(18)
C5 C20 1.511(17)
C5 C19 1.527(17)
C7 C9 1.383(17)
C7 C8 1.424(19)
C11 C15 1.556(17)
C12 C16 1.538(18)
C12 C18 1.543(18)
C13 C15 1.506(18)
C14 C18 1.476(18)
C14 C19 1.551(18)
C15 C20 1.540(17)
C17 C19 1.552(17)
